data_2101897
loop_
_publ_author_name
'Harada, J.'
'Ogawa, K.'
'Tomoda, S.'

_publ_section_title
;
 Molecular Motion and Conformational Interconversion of Azobenzenes in
 Crystals as Studied by X-ray Diffraction
;
_journal_issue 4
_journal_name_full 'Acta Crystallographica Section B'
_journal_page_first 662
_journal_page_last 672
_journal_paper_doi 10.1107/S0108768197002772
_journal_volume 53
_journal_year 1997
_chemical_formula_moiety 'C14 H14 N2'
_chemical_formula_sum 'C14 H14 N2'
_chemical_formula_weight 210.28
_chemical_name_systematic '       (E)-4,4'-dimethylazobenzene'
_space_group_IT_number 14
_symmetry_cell_setting monoclinic
_symmetry_space_group_name_Hall '-P 2yab'
_symmetry_space_group_name_H-M 'P 1 21/a 1'
_audit_creation_method SHELXL
_cell_angle_alpha 90.00
_cell_angle_beta 89.87(2)
_cell_angle_gamma 90.00
_cell_formula_units_Z 2
_cell_length_a 11.819(2)
_cell_length_b 4.781(2)
_cell_length_c 9.602(2)
_cell_measurement_reflns_used 25
_cell_measurement_temperature 90
_cell_measurement_theta_max 14.8
_cell_measurement_theta_min 10.2
_cell_volume 542.6(3)
_computing_cell_refinement MSC/AFC
_computing_data_collection
;
Rigaku AFC6A, MSC/AFC Diffractometer Control Software
;
_computing_data_reduction
;      DIFDAT_ADDREF_SORTRF (Xtal: Stewart, Merom, Holden, Doherty, Hall
                                   Maslen, Spadaccini & Davenport)
;
_computing_molecular_graphics '      ORTEP (Xtal: Davenport, Hall & Dreissig)'
_computing_publication_material 'SHELXL-93 (Sheldrick, 1993)'
_computing_structure_refinement 'SHELXL-93 (Sheldrick, 1993)'
_computing_structure_solution 'SHELXS-86 (Sheldrick, 1990)'
_diffrn_ambient_temperature 90
_diffrn_measurement_device Rigaku_AFC6A
_diffrn_measurement_method \q/2\q
_diffrn_radiation_monochromator graphite
_diffrn_radiation_source 'fine-focus sealed tube'
_diffrn_radiation_type Mo_K\a
_diffrn_radiation_wavelength .71073
_diffrn_reflns_av_R_equivalents .0251
_diffrn_reflns_av_sigmaI/netI .0304
_diffrn_reflns_limit_h_max 19
_diffrn_reflns_limit_h_min -19
_diffrn_reflns_limit_k_max 7
_diffrn_reflns_limit_k_min -7
_diffrn_reflns_limit_l_max 15
_diffrn_reflns_limit_l_min 0
_diffrn_reflns_number 3680
_diffrn_reflns_theta_max 34.97
_diffrn_reflns_theta_min 2.12
_diffrn_standards_decay_% 0
_diffrn_standards_interval_count 150
_diffrn_standards_number 3
_exptl_absorpt_coefficient_mu .077
_exptl_absorpt_correction_type none
_exptl_crystal_colour orange
_exptl_crystal_density_diffrn 1.287
_exptl_crystal_description block
_exptl_crystal_F_000 224
_exptl_crystal_size_max .40
_exptl_crystal_size_mid .40
_exptl_crystal_size_min .35
_refine_diff_density_max .343
_refine_diff_density_min -.501
_refine_ls_extinction_method none
_refine_ls_goodness_of_fit_all 1.112
_refine_ls_goodness_of_fit_obs 1.169
_refine_ls_hydrogen_treatment
;
 Hydrogen atoms were ridden on the bonded carbon atoms.
;
_refine_ls_matrix_type full
_refine_ls_number_parameters 112
_refine_ls_number_reflns 2395
_refine_ls_number_restraints 5
_refine_ls_restrained_S_all 1.111
_refine_ls_restrained_S_obs 1.167
_refine_ls_R_factor_all .0791
_refine_ls_R_factor_obs .0570
_refine_ls_shift/esd_max -.020
_refine_ls_shift/esd_mean .005
_refine_ls_structure_factor_coef Fsqd
_refine_ls_weighting_details 'w=1/[\s^2^(Fo^2^)+(0.0873P)^2^+0.1219P] where P=(Fo^2^+2Fc^2^)/3'
_refine_ls_weighting_scheme calc
_refine_ls_wR_factor_all .1637
_refine_ls_wR_factor_obs .1494
_reflns_number_observed 1825
_reflns_number_total 2395
_reflns_observed_criterion >2sigma(I)
_cod_data_source_file oa0007.cif
_cod_data_source_block 490
_cod_depositor_comments
;
The following automatic conversions were performed:

'_refine_ls_weighting_scheme' value 'calc
w=1/[\s^2^(Fo^2^)+(0.0873P)^2^+0.1219P] where P=(Fo^2^+2Fc^2^)/3' was
changed to 'calc'. New tag '_refine_ls_weighting_details' was
created. The value of the new tag was set to
'w=1/[\s^2^(Fo^2^)+(0.0873P)^2^+0.1219P] where P=(Fo^2^+2Fc^2^)/3'.

Automatic conversion script
Id: cif_fix_values 3143 2015-03-26 13:38:13Z robertas 
;
_cod_original_cell_volume 542.6(2)
_cod_database_code 2101897
_cod_database_fobs_code 2101897

loop_
_symmetry_equiv_pos_as_xyz
'x, y, z'
'-x+1/2, y+1/2, -z'
'-x, -y, -z'
'x-1/2, -y-1/2, z'

loop_
_atom_site_aniso_label
_atom_site_aniso_U_11
_atom_site_aniso_U_22
_atom_site_aniso_U_33
_atom_site_aniso_U_12
_atom_site_aniso_U_13
_atom_site_aniso_U_23
N1A .0126(5) .0112(5) .0116(5) -.0015(4) .0006(4) .0004(4)
C1A .0114(6) .0102(6) .0099(6) -.0010(5) .0000(5) .0004(4)
C2A .0092(8) .0143(7) .0138(6) -.0011(6) -.0021(6) .0000(5)
C3A .0143(7) .0131(8) .0150(8) -.0027(6) -.0008(6) .0018(6)
C4A .0126(10) .0059(8) .0088(9) .0001(4) .0021(4) -.0008(4)
C5A .0106(6) .0124(8) .0115(7) .0000(6) -.0012(5) -.0002(5)
C6A .0082(7) .0141(7) .0130(8) -.0026(6) .0002(5) .0004(6)
C7A .0183(11) .0102(10) .0127(9) -.0009(8) .0005(7) .0024(8)
N1B .0156(7) .0105(7) .0108(7) .0003(6) .0002(5) .0010(6)
C1B .0116(8) .0101(8) .0100(8) -.0017(7) -.0004(7) -.0004(6)
C2B .0122(11) .0121(9) .0100(7) .0021(9) -.0036(8) .0018(6)
C3B .0093(8) .0107(10) .0124(10) -.0006(7) .0000(7) -.0011(8)
C5B .0170(11) .0150(11) .0200(13) -.0010(9) .0007(9) .0034(9)
C6B .0104(10) .0154(10) .0141(10) .0005(8) -.0030(7) .0005(8)
C7B .0157(13) .0132(15) .0145(14) -.0003(10) .0024(10) .0003(11)

loop_
_atom_site_label
_atom_site_fract_x
_atom_site_fract_y
_atom_site_fract_z
_atom_site_U_iso_or_equiv
_atom_site_thermal_displace_type
_atom_site_calc_flag
_atom_site_refinement_flags
_atom_site_occupancy
_atom_site_disorder_group
_atom_site_type_symbol
N1A .04893(10) -.4469(3) .99932(13) .0118(2) Uani d PD .58 1 N
C1A .06517(10) -.2382(2) .89354(11) .0105(3) Uani d PGD .58 1 C
C2A .17497(9) -.1295(4) .8856(2) .0124(3) Uani d PGD .58 1 C
H2A .23136(12) -.1919(5) .9487(2) .015 Uiso calc PR .58 1 H
C3A .20168(13) .0713(5) .7846(2) .0141(4) Uani d PG .58 1 C
H3A .2762(2) .1451(7) .7792(3) .017 Uiso calc PR .58 1 H
C4A .1186(2) .1634(5) .6916(2) .0091(8) Uani d PG .58 1 C
C5A .0088(2) .0547(4) .6996(2) .0115(3) Uani d PG .58 1 C
H5A -.0476(2) .1172(6) .6364(3) .014 Uiso calc PR .58 1 H
C6A -.01790(9) -.1461(3) .80052(15) .0118(3) Uani d PG .58 1 C
H6A -.09241(9) -.2199(5) .8059(2) .014 Uiso calc PR .58 1 H
C7A .1474(3) .3799(8) .5827(4) .0137(5) Uani d PG .58 1 C
H71A .1353(13) .5674(7) .6212(7) .021 Uiso calc PR .58 1 H
H72A .0988(9) .354(2) .5012(7) .021 Uiso calc PR .58 1 H
H73A .2269(4) .359(2) .5550(12) .021 Uiso calc PR .58 1 H
N1B -.03170(14) -.4424(4) .9557(2) .0123(3) Uani d PD .42 2 N
C1B .02333(14) -.2348(3) .87152(15) .0106(3) Uani d PGD .42 2 C
C2B .13708(13) -.1566(4) .8828(2) .0114(4) Uani d PG .42 2 C
H2B .1836(2) -.2395(6) .9520(3) .014 Uiso calc PR .42 2 H
C3B .1823(2) .0438(7) .7921(3) .0108(4) Uani d PG .42 2 C
H3B .2595(2) .0968(9) .7997(4) .013 Uiso calc PR .42 2 H
C4B .1138(3) .1660(8) .6901(4) .0148(14) Uiso d PG .42 2 C
C5B .0000(2) .0878(7) .6789(3) .0173(5) Uani d PG .42 2 C
H5B -.0465(3) .1707(9) .6097(4) .021 Uiso calc PR .42 2 H
C6B -.04522(14) -.1126(5) .7695(2) .0133(4) Uani d PGD .42 2 C
H6B -.12241(15) -.1657(7) .7619(3) .016 Uiso calc PR .42 2 H
C7B .1625(4) .3821(12) .5923(6) .0145(7) Uani d PG .42 2 C
H71B .2425(6) .412(4) .6143(15) .022 Uiso calc PR .42 2 H
H72B .1211(13) .5584(17) .6030(17) .022 Uiso calc PR .42 2 H
H73B .1556(16) .316(3) .4961(5) .022 Uiso calc PR .42 2 H

loop_
_atom_type_symbol
_atom_type_description
_atom_type_scat_dispersion_real
_atom_type_scat_dispersion_imag
_atom_type_scat_source
C C .0033 .0016 'International Tables Vol C Tables 4.2.6.8 and 6.1.1.4'
N N .0061 .0033 'International Tables Vol C Tables 4.2.6.8 and 6.1.1.4'
H H .0000 .0000 'International Tables Vol C Tables 4.2.6.8 and 6.1.1.4'

loop_
_geom_angle_atom_site_label_1
_geom_angle_atom_site_label_2
_geom_angle_atom_site_label_3
_geom_angle_site_symmetry_1
_geom_angle
N1A N1A C1A 3_547 114.1(2)
C6A C1A C2A . 120.0
C6A C1A N1A . 125.23(10)
C2A C1A N1A . 114.77(10)
C3A C2A C1A . 120.0
C2A C3A C4A . 120.0
C3A C4A C5A . 120.0
C3A C4A C7A . 120.0
C5A C4A C7A . 120.0
C6A C5A C4A . 120.0
C5A C6A C1A . 120.0
N1B N1B C1B 3_547 114.4(2)
C2B C1B C6B . 120.0
C2B C1B N1B . 125.13(13)
C6B C1B N1B . 114.86(13)
C1B C2B C3B . 120.0
C4B C3B C2B . 120.0
C3B C4B C5B . 120.0
C3B C4B C7B . 120.0
C5B C4B C7B . 120.0
C6B C5B C4B . 120.0
C5B C6B C1B . 120.0

loop_
_geom_bond_atom_site_label_1
_geom_bond_atom_site_label_2
_geom_bond_site_symmetry_2
_geom_bond_distance
N1A N1A 3_547 1.263(2)
N1A C1A . 1.436(2)
C1A C6A . 1.40
C1A C2A . 1.40
C2A C3A . 1.40
C3A C4A . 1.40
C4A C5A . 1.40
C4A C7A . 1.51
C5A C6A . 1.40
N1B N1B 3_547 1.262(3)
N1B C1B . 1.435(2)
C1B C2B . 1.40
C1B C6B . 1.40
C2B C3B . 1.40
C3B C4B . 1.40
C4B C5B . 1.40
C4B C7B . 1.51
C5B C6B . 1.40

loop_
_geom_torsion_atom_site_label_1
_geom_torsion_atom_site_label_2
_geom_torsion_atom_site_label_3
_geom_torsion_atom_site_label_4
_geom_torsion_site_symmetry_1
_geom_torsion
N1A N1A C1A C6A 3_547 2.0(2)
N1A N1A C1A C2A 3_547 -176.61(15)
C6A C1A C2A C3A . .0
N1A C1A C2A C3A . 178.71(14)
C1A C2A C3A C4A . .0
C2A C3A C4A C5A . .0
C2A C3A C4A C7A . 180.0
C3A C4A C5A C6A . .0
C7A C4A C5A C6A . 180.0
C4A C5A C6A C1A . .0
C2A C1A C6A C5A . .0
N1A C1A C6A C5A . -178.6(2)
N1B N1B C1B C2B 3_547 -.5(3)
N1B N1B C1B C6B 3_547 177.9(2)
C6B C1B C2B C3B . .0
N1B C1B C2B C3B . 178.2(2)
C1B C2B C3B C4B . .0
C2B C3B C4B C5B . .0
C2B C3B C4B C7B . 180.0
C3B C4B C5B C6B . .0
C7B C4B C5B C6B . 180.0
C4B C5B C6B C1B . .0
C2B C1B C6B C5B . .0
N1B C1B C6B C5B . -178.4(2)
